data_2213585
loop_
_publ_author_name
'Al-Far, Rawhi'
'Ali, Basem Fares'

_publ_section_title
;
 2,3-Dimethylquinoxalinium dibromide
;
_journal_coeditor_code SU2013
_journal_issue 5
_journal_name_full 'Acta Crystallographica Section E'
_journal_page_first o2530
_journal_page_last o2532
_journal_paper_doi 10.1107/S1600536807018247
_journal_volume 63
_journal_year 2007
_chemical_formula_iupac 'C10 H12 N2 2+ , 2Br -'
_chemical_formula_moiety 'C10 H12 N2 2+ , 2Br -'
_chemical_formula_sum 'C10 H12 Br2 N2'
_chemical_formula_weight 320.02
_chemical_name_systematic
;
2,3-Dimethylquinoxalinium dibromide
;
_space_group_IT_number 11
_symmetry_cell_setting monoclinic
_symmetry_space_group_name_Hall '-P 2yb'
_symmetry_space_group_name_H-M 'P 1 21/m 1'
_atom_sites_solution_hydrogens geom
_atom_sites_solution_primary direct
_atom_sites_solution_secondary difmap
_audit_creation_method SHELXL-97
_cell_angle_alpha 90.00
_cell_angle_beta 118.929(6)
_cell_angle_gamma 90.00
_cell_formula_units_Z 2
_cell_length_a 9.920(4)
_cell_length_b 6.582(3)
_cell_length_c 9.998(4)
_cell_measurement_reflns_used 1126
_cell_measurement_temperature 297(2)
_cell_measurement_theta_max 29.25
_cell_measurement_theta_min 2.32
_cell_volume 571.3(4)
_computing_cell_refinement 'SAINT-Plus  (Bruker, 2006)'
_computing_data_collection 'SMART (Bruker, 2001)'
_computing_data_reduction SAINT-Plus
_computing_molecular_graphics SHELXTL
_computing_publication_material SHELXTL
_computing_structure_refinement SHELXTL
_computing_structure_solution 'SHELXTL (Bruker, 2004)'
_diffrn_ambient_temperature 297(2)
_diffrn_detector_area_resol_mean 8.3
_diffrn_measured_fraction_theta_full 0.986
_diffrn_measured_fraction_theta_max 0.986
_diffrn_measurement_device_type 'Bruker/Siemens SMART APEX'
_diffrn_measurement_method \w
_diffrn_radiation_monochromator graphite
_diffrn_radiation_source 'fine-focus sealed tube'
_diffrn_radiation_type MoK\a
_diffrn_radiation_wavelength 0.71073
_diffrn_reflns_av_R_equivalents 0.0325
_diffrn_reflns_av_sigmaI/netI 0.0366
_diffrn_reflns_limit_h_max 10
_diffrn_reflns_limit_h_min -11
_diffrn_reflns_limit_k_max 7
_diffrn_reflns_limit_k_min 0
_diffrn_reflns_limit_l_max 11
_diffrn_reflns_limit_l_min 0
_diffrn_reflns_number 1576
_diffrn_reflns_theta_full 25.25
_diffrn_reflns_theta_max 25.25
_diffrn_reflns_theta_min 2.33
_diffrn_standards_decay_% 0
_diffrn_standards_number 0
_exptl_absorpt_coefficient_mu 7.057
_exptl_absorpt_correction_T_max 0.5293
_exptl_absorpt_correction_T_min 0.1838
_exptl_absorpt_correction_type multi-scan
_exptl_absorpt_process_details '(TWINABS; Sheldrick, 2002)'
_exptl_crystal_colour yellow
_exptl_crystal_density_diffrn 1.860
_exptl_crystal_density_method 'not measured'
_exptl_crystal_description needle
_exptl_crystal_F_000 312
_exptl_crystal_size_max 0.34
_exptl_crystal_size_mid 0.13
_exptl_crystal_size_min 0.09
_refine_diff_density_max 2.282
_refine_diff_density_min -1.058
_refine_ls_extinction_method none
_refine_ls_goodness_of_fit_ref 1.125
_refine_ls_hydrogen_treatment constr
_refine_ls_matrix_type full
_refine_ls_number_parameters 86
_refine_ls_number_reflns 1560
_refine_ls_number_restraints 0
_refine_ls_restrained_S_all 1.125
_refine_ls_R_factor_all 0.0838
_refine_ls_R_factor_gt 0.0692
_refine_ls_shift/su_max 0.000
_refine_ls_shift/su_mean 0.000
_refine_ls_structure_factor_coef Fsqd
_refine_ls_weighting_details 'calc w=1/[\s^2^(Fo^2^)+(0.1277P)^2^] where P=(Fo^2^+2Fc^2^)/3'
_refine_ls_weighting_scheme calc
_refine_ls_wR_factor_gt 0.1852
_refine_ls_wR_factor_ref 0.1910
_reflns_number_gt 1126
_reflns_number_total 1126
_reflns_threshold_expression I>2\s(I)
_cod_data_source_file su2013.cif
_cod_data_source_block I
_cod_original_cell_volume 571.4(4)
_cod_original_sg_symbol_H-M 'P 21/m'
_cod_database_code 2213585
_cod_database_fobs_code 2213585

loop_
_symmetry_equiv_pos_as_xyz
'x, y, z'
'-x, y+1/2, -z'
'-x, -y, -z'
'x, -y-1/2, z'

loop_
_atom_site_type_symbol
_atom_site_label
_atom_site_fract_x
_atom_site_fract_y
_atom_site_fract_z
_atom_site_U_iso_or_equiv
_atom_site_adp_type
_atom_site_calc_flag
_atom_site_refinement_flags
_atom_site_occupancy
Br Br1 0.75950(12) 0.2500 0.63619(14) 0.0413(4) Uani d S 1
Br Br2 0.73345(14) 0.2500 0.07210(15) 0.0440(5) Uani d S 1
C C1 0.4376(14) 0.2500 0.1991(14) 0.032(3) Uani d S 1
H H1C 0.3852 0.1757 0.1050 0.048 Uiso calc PR 0.50
H H1A 0.5351 0.1869 0.2641 0.048 Uiso calc PR 0.50
H H1B 0.4541 0.3874 0.1781 0.048 Uiso calc PR 0.50
C C2 0.3410(13) 0.2500 0.2782(12) 0.023(2) Uani d S 1
C C4 0.3170(14) 0.2500 0.5079(13) 0.032(3) Uani d S 1
C C5 0.3936(18) 0.2500 0.6655(16) 0.052(4) Uani d S 1
H H5 0.5005 0.2500 0.7227 0.062 Uiso calc SR 1
C C6 0.3026(15) 0.2500 0.7305(16) 0.043(3) Uani d S 1
H H6 0.3491 0.2500 0.8366 0.052 Uiso calc SR 1
C C7 0.1405(18) 0.2500 0.6464(14) 0.042(3) Uani d S 1
H H7 0.0815 0.2500 0.6958 0.051 Uiso calc SR 1
C C8 0.0712(19) 0.2500 0.4887(14) 0.043(3) Uani d S 1
H H8 -0.0357 0.2500 0.4314 0.051 Uiso calc SR 1
C C9 0.1562(13) 0.2500 0.4165(13) 0.026(2) Uani d S 1
C C11 0.1748(14) 0.2500 0.1920(14) 0.033(3) Uani d S 1
C C12 0.0972(15) 0.2500 0.0276(13) 0.032(3) Uani d S 1
H H12C 0.1420 0.1483 -0.0077 0.048 Uiso calc PR 0.50
H H12A 0.1079 0.3810 -0.0084 0.048 Uiso calc PR 0.50
H H12B -0.0100 0.2207 -0.0107 0.048 Uiso calc PR 0.50
N N3 0.4012(11) 0.2500 0.4251(10) 0.028(2) Uani d S 1
H H3 0.5001 0.2500 0.4777 0.034 Uiso calc SR 1
N N10 0.0930(11) 0.2500 0.2619(10) 0.031(2) Uani d S 1
H H10 -0.0058 0.2500 0.2076 0.037 Uiso calc SR 1

loop_
_atom_site_aniso_label
_atom_site_aniso_U_11
_atom_site_aniso_U_22
_atom_site_aniso_U_33
_atom_site_aniso_U_12
_atom_site_aniso_U_13
_atom_site_aniso_U_23
Br1 0.0206(6) 0.0319(6) 0.0537(8) 0.000 0.0041(6) 0.000
Br2 0.0217(6) 0.0572(9) 0.0459(8) 0.000 0.0106(5) 0.000
C1 0.028(7) 0.039(7) 0.044(7) 0.000 0.030(6) 0.000
C2 0.016(6) 0.031(6) 0.019(5) 0.000 0.005(4) 0.000
C4 0.024(6) 0.025(6) 0.036(6) 0.000 0.006(5) 0.000
C5 0.023(8) 0.053(9) 0.045(8) 0.000 -0.010(6) 0.000
C6 0.032(8) 0.047(8) 0.042(7) 0.000 0.012(6) 0.000
C7 0.061(10) 0.048(8) 0.030(6) 0.000 0.032(7) 0.000
C8 0.055(10) 0.044(8) 0.025(6) 0.000 0.016(6) 0.000
C9 0.022(6) 0.017(5) 0.037(6) 0.000 0.011(5) 0.000
C11 0.023(7) 0.029(6) 0.046(7) 0.000 0.016(6) 0.000
C12 0.032(8) 0.032(7) 0.033(6) 0.000 0.016(6) 0.000
N3 0.022(5) 0.027(5) 0.037(5) 0.000 0.015(4) 0.000
N10 0.024(5) 0.024(5) 0.033(5) 0.000 0.005(4) 0.000

loop_
_atom_type_symbol
_atom_type_description
_atom_type_scat_dispersion_real
_atom_type_scat_dispersion_imag
_atom_type_scat_source
C C 0.0033 0.0016 'International Tables Vol C Tables 4.2.6.8 and 6.1.1.4'
H H 0.0000 0.0000 'International Tables Vol C Tables 4.2.6.8 and 6.1.1.4'
N N 0.0061 0.0033 'International Tables Vol C Tables 4.2.6.8 and 6.1.1.4'
Br Br -0.2901 2.4595 'International Tables Vol C Tables 4.2.6.8 and 6.1.1.4'

loop_
_geom_angle_atom_site_label_1
_geom_angle_atom_site_label_2
_geom_angle_atom_site_label_3
_geom_angle
C2 C1 H1C 109.5
C2 C1 H1A 109.5
H1C C1 H1A 109.5
C2 C1 H1B 109.5
H1C C1 H1B 109.5
H1A C1 H1B 109.5
N3 C2 C11 116.4(9)
N3 C2 C1 122.3(10)
C11 C2 C1 121.2(9)
C5 C4 C9 124.6(12)
C5 C4 N3 120.5(11)
C9 C4 N3 114.9(9)
C6 C5 C4 115.2(14)
C6 C5 H5 122.4
C4 C5 H5 122.4
C5 C6 C7 123.5(12)
C5 C6 H6 118.3
C7 C6 H6 118.3
C8 C7 C6 118.3(11)
C8 C7 H7 120.8
C6 C7 H7 120.8
C9 C8 C7 121.1(14)
C9 C8 H8 119.5
C7 C8 H8 119.5
C8 C9 N10 123.0(10)
C8 C9 C4 117.4(11)
N10 C9 C4 119.7(10)
N10 C11 C2 120.5(10)
N10 C11 C12 119.0(11)
C2 C11 C12 120.5(10)
C11 C12 H12C 109.5
C11 C12 H12A 109.5
H12C C12 H12A 109.5
C11 C12 H12B 109.5
H12C C12 H12B 109.5
H12A C12 H12B 109.5
C2 N3 C4 125.4(8)
C2 N3 H3 117.3
C4 N3 H3 117.3
C11 N10 C9 123.1(9)
C11 N10 H10 118.5
C9 N10 H10 118.5

loop_
_geom_bond_atom_site_label_1
_geom_bond_atom_site_label_2
_geom_bond_distance
C1 C2 1.509(14)
C1 H1C 0.9600
C1 H1A 0.9600
C1 H1B 0.9600
C2 N3 1.291(13)
C2 C11 1.445(15)
C4 C5 1.380(18)
C4 C9 1.403(15)
C4 N3 1.432(15)
C5 C6 1.34(2)
C5 H5 0.9300
C6 C7 1.41(2)
C6 H6 0.9300
C7 C8 1.382(17)
C7 H7 0.9300
C8 C9 1.349(18)
C8 H8 0.9300
C9 N10 1.358(14)
C11 N10 1.303(16)
C11 C12 1.439(17)
C12 H12C 0.9600
C12 H12A 0.9600
C12 H12B 0.9600
N3 H3 0.8600
N10 H10 0.8600

loop_
_geom_hbond_atom_site_label_D
_geom_hbond_atom_site_label_H
_geom_hbond_atom_site_label_A
_geom_hbond_site_symmetry_A
_geom_hbond_distance_DH
_geom_hbond_distance_HA
_geom_hbond_distance_DA
_geom_hbond_angle_DHA
N3 H3 Br1 . 0.86 2.28 3.135(9) 175
N10 H10 Br2 1_455 0.86 2.27 3.126(10) 178
C7 H7 Br1 1_455 0.93 2.95 3.731(15) 142

loop_
_geom_torsion_atom_site_label_1
_geom_torsion_atom_site_label_2
_geom_torsion_atom_site_label_3
_geom_torsion_atom_site_label_4
_geom_torsion
C9 C4 C5 C6 0.000(5)
N3 C4 C5 C6 180.000(5)
C4 C5 C6 C7 0.000(7)
C5 C6 C7 C8 0.000(5)
C6 C7 C8 C9 0.000(5)
C7 C8 C9 N10 180.000(5)
C7 C8 C9 C4 0.000(6)
C5 C4 C9 C8 0.000(4)
N3 C4 C9 C8 180.000(4)
C5 C4 C9 N10 180.000(4)
N3 C4 C9 N10 0.000(2)
N3 C2 C11 N10 0.000(2)
C1 C2 C11 N10 180.000(2)
N3 C2 C11 C12 180.000(2)
C1 C2 C11 C12 0.0000(10)
C11 C2 N3 C4 0.000(2)
C1 C2 N3 C4 180.000(3)
C5 C4 N3 C2 180.000(4)
C9 C4 N3 C2 0.000(3)
C2 C11 N10 C9 0.000(3)
C12 C11 N10 C9 180.000(3)
C8 C9 N10 C11 180.000(3)
C4 C9 N10 C11 0.000(2)
